data_4033305
loop_
_publ_author_name
'Uzelac, Eric J.'
'McCausland, Casey B.'
'Rasmussen, Seth C.'

_publ_section_title
;
 Pyrrolo[2,3-d:5,4-d']bisthiazoles: Alternate Synthetic Routes and a
 Comparative Study to Analogous Fused-Ring Bithiophenes.
;
_journal_issue 2
_journal_name_full 'The Journal of organic chemistry'
_journal_page_first 664
_journal_page_last 671
_journal_paper_doi 10.1021/acs.joc.7b02570
_journal_volume 83
_journal_year 2018
_chemical_formula_moiety 'C28 H51 N3 S2 Si2'
_chemical_formula_sum 'C28 H51 N3 S2 Si2'
_chemical_formula_weight 550.01
_chemical_melting_point 82.4
_chemical_name_common 4-t-butylPBTz
_chemical_name_systematic
;
4-tert-butyl-2,6-bis(triisopropylsilyl)-4H-pyrrolo[2,3-d:5,4-d']bisthiazole
;
_space_group_crystal_system monoclinic
_space_group_IT_number 14
_space_group_name_Hall '-P 2yn'
_space_group_name_H-M_alt 'P 1 21/n 1'
_symmetry_space_group_name_Hall '-P 2yn'
_symmetry_space_group_name_H-M 'P 1 21/n 1'
_atom_sites_solution_hydrogens geom
_atom_sites_solution_primary direct
_audit_creation_date 2016-02-23
_audit_creation_method
;
Olex2 1.2
(compiled 2016.02.19 svn.r3266 for OlexSys, GUI svn.r5155)
;
_cell_angle_alpha 90
_cell_angle_beta 108.1750(10)
_cell_angle_gamma 90
_cell_formula_units_Z 16
_cell_length_a 27.9822(5)
_cell_length_b 15.7268(3)
_cell_length_c 30.7786(6)
_cell_measurement_reflns_used 9832
_cell_measurement_temperature 100(2)
_cell_measurement_theta_max 66.521
_cell_measurement_theta_min 3.022
_cell_volume 12869.0(4)
_computing_cell_refinement 'SAINT v8.34A (Bruker, 2013)'
_computing_data_reduction 'SAINT v8.34A (Bruker, 2013)'
_computing_molecular_graphics 'Olex2 (Dolomanov et al., 2009)'
_computing_publication_material 'Olex2 (Dolomanov et al., 2009)'
_computing_structure_refinement 'XL (Sheldrick, 2008)'
_computing_structure_solution 'XT (Sheldrick, 2015)'
_diffrn_ambient_temperature 100.08
_diffrn_measured_fraction_theta_full 0.992
_diffrn_measured_fraction_theta_max 0.992
_diffrn_measurement_device_type 'Bruker APEX-II CCD'
_diffrn_measurement_method '\f and \w scans'
_diffrn_radiation_type CuK\a
_diffrn_radiation_wavelength 1.54178
_diffrn_reflns_av_R_equivalents 0.0516
_diffrn_reflns_av_unetI/netI 0.0407
_diffrn_reflns_Laue_measured_fraction_full 0.992
_diffrn_reflns_Laue_measured_fraction_max 0.992
_diffrn_reflns_limit_h_max 33
_diffrn_reflns_limit_h_min -33
_diffrn_reflns_limit_k_max 18
_diffrn_reflns_limit_k_min -18
_diffrn_reflns_limit_l_max 36
_diffrn_reflns_limit_l_min -36
_diffrn_reflns_number 90686
_diffrn_reflns_point_group_measured_fraction_full 0.992
_diffrn_reflns_point_group_measured_fraction_max 0.992
_diffrn_reflns_theta_full 66.569
_diffrn_reflns_theta_max 66.569
_diffrn_reflns_theta_min 3.022
_diffrn_standards_number 0
_exptl_absorpt_coefficient_mu 2.356
_exptl_absorpt_correction_T_max 0.7528
_exptl_absorpt_correction_T_min 0.6702
_exptl_absorpt_correction_type multi-scan
_exptl_absorpt_process_details
;
SADABS-2014/5 (Bruker,2014/5) was used for absorption correction.
wR2(int) was 0.0680 before and 0.0472 after correction.
The Ratio of minimum to maximum transmission is 0.8903.
The \l/2 correction factor is 0.00150.
;
_exptl_crystal_colour 'clear yellow'
_exptl_crystal_colour_lustre clear
_exptl_crystal_colour_primary yellow
_exptl_crystal_density_diffrn 1.136
_exptl_crystal_description plate
_exptl_crystal_F_000 4800
_exptl_crystal_size_max 0.21
_exptl_crystal_size_mid 0.06
_exptl_crystal_size_min 0.013
_refine_diff_density_max 0.935
_refine_diff_density_min -0.357
_refine_diff_density_rms 0.060
_refine_ls_extinction_method none
_refine_ls_goodness_of_fit_ref 1.050
_refine_ls_hydrogen_treatment constr
_refine_ls_matrix_type full
_refine_ls_number_parameters 1321
_refine_ls_number_reflns 22551
_refine_ls_number_restraints 0
_refine_ls_restrained_S_all 1.050
_refine_ls_R_factor_all 0.0624
_refine_ls_R_factor_gt 0.0472
_refine_ls_shift/su_max 0.001
_refine_ls_shift/su_mean 0.000
_refine_ls_structure_factor_coef Fsqd
_refine_ls_weighting_details 'w=1/[\s^2^(Fo^2^)+(0.0574P)^2^+9.0617P] where P=(Fo^2^+2Fc^2^)/3'
_refine_ls_weighting_scheme calc
_refine_ls_wR_factor_gt 0.1139
_refine_ls_wR_factor_ref 0.1214
_reflns_Friedel_coverage 0.000
_reflns_number_gt 18345
_reflns_number_total 22551
_reflns_threshold_expression 'I > 2\s(I)'
_cod_data_source_file jo7b02570_si_002.cif
_cod_data_source_block 4d
_cod_depositor_comments 'Adding full bibliography for 4033305--4033307.cif.'
_cod_database_code 4033305
_shelx_space_group_comment
;
The symmetry employed for this shelxl refinement is uniquely defined
by the following loop, which should always be used as a source of
symmetry information in preference to the above space-group names.
They are only intended as comments.
;
_olex2_refinement_description
;
1. Fixed Uiso
 At 1.2 times of:
  All C(H) groups
 At 1.5 times of:
  All C(H,H,H) groups
2.a Ternary CH refined with riding coordinates:
 C019(H019), C01B(H01B), C01G(H01G), C01H(H01H), C01J(H01M), C01N(H01N),
 C01O(H01O), C01P(H01P), C01S(H01S), C01W(H01W), C01Y(H01Y), C01Z(H01Z),
 C023(H023), C025(H025), C026(H026), C027(H027), C028(H028), C029(H029),
 C02A(H02G), C02B(H2CA), C02K(H02K), C02M(H02M), C034(H034), C037(H037)
2.b Idealised Me refined as rotating group:
 C01L(H01A,H01C,H01D), C01M(H01E,H01F,H01I), C01R(H01J,H01K,H01L), C020(H02A,
 H02B,H02C), C021(H02D,H02E,H02F), C022(H1CA,H,HA), C024(H02S,H02T,H02U),
 C02C(H9AA,HB,HC), C02D(H02V,H02W,H02X), C02E(H0BA,HD,HE), C02F(H02Y,HF,HG),
 C02G(H3CA,HH,HI), C02H(H02Z,HJ,HK), C02I(H4CA,HL,HM), C02J(H1BA,HN,HO),
 C02L(H5CA,HP,HQ), C02N(H2BA,HR,HS), C02O(H02H,H02I,H02J), C02P(H02L,H02N,H02O),
  C02Q(H6CA,HT,HU), C02R(H02,HV,HW), C02S(H3BA,HX,HY), C02T(H4BA,HZ,H7DA),
 C02U(H5BA,H8DA,H9DA), C02V(H7CA,H0EA,H1EA), C02W(H0AA,H2EA,H3EA), C02X(H02P,
 H02Q,H02R), C02Y(H1AA,H4EA,H5EA), C02Z(H2AA,H6EA,H7EA), C030(H6BA,H8EA,H9EA),
 C031(H03A,H03B,H03C), C032(H03,H0FA,H1FA), C033(H03D,H03E,H03F), C035(H8CA,
 H2FA,H3FA), C036(H03G,H03H,H03I), C038(H3AA,H4FA,H5FA), C039(H9CA,H6FA,H7FA),
 C03A(H03J,H03K,H03L), C03B(H7BA,H8FA,H9FA), C03C(H03M,H03N,H03O), C03D(H0DA,
 H0GA,H1GA), C03E(H03P,H03Q,H03R), C03F(H03S,H03T,H03U), C03G(H03V,H03W,H03X),
 C03H(H03Y,H2GA,H3GA), C03I(H8BA,H4GA,H5GA), C03J(H9BA,H6GA,H7GA), C03K(H1DA,
 H8GA,H9GA), C03L(H4AA,H0HA,H1HA), C03M(H5AA,H2HA,H3HA), C03N(H6AA,H4HA,H5HA),
 C03O(H7AA,H6HA,H7HA), C03P(H8AA,H8HA,H9HA), C03Q(H03Z,H0IA,H1IA), C03R(H0CA,
 H2IA,H3IA), C03S(H2DA,H4IA,H5IA), C03T(H3DA,H6IA,H7IA), C03U(H4DA,H8IA,H9IA),
 C03V(H5DA,H0JA,H1JA), C03W(H6DA,H2JA,H3JA)
;
_shelx_shelxl_version_number 2014/7
_olex2_submission_special_instructions 'No special instructions were received'

loop_
_space_group_symop_operation_xyz
'x, y, z'
'-x+1/2, y+1/2, -z+1/2'
'-x, -y, -z'
'x-1/2, -y-1/2, z-1/2'

loop_
_atom_site_label
_atom_site_type_symbol
_atom_site_fract_x
_atom_site_fract_y
_atom_site_fract_z
_atom_site_U_iso_or_equiv
_atom_site_adp_type
_atom_site_occupancy
_atom_site_site_symmetry_order
_atom_site_calc_flag
_atom_site_refinement_flags_posn
S001 S 0.38855(2) 0.09263(4) 0.56524(2) 0.02227(13) Uani 1 1 d .
S002 S 0.86466(2) 1.10172(4) 0.55521(2) 0.02379(13) Uani 1 1 d .
S003 S 0.13574(2) 0.76574(4) 0.56084(2) 0.02481(14) Uani 1 1 d .
S004 S 0.48877(2) 0.28946(4) 0.56215(2) 0.02442(13) Uani 1 1 d .
S005 S 0.73808(2) 0.57977(4) 0.57076(2) 0.02604(14) Uani 1 1 d .
S006 S 0.97433(2) 1.28897(4) 0.56058(2) 0.02307(13) Uani 1 1 d .
Si00 Si 0.34281(2) -0.05354(4) 0.61268(2) 0.02100(14) Uani 1 1 d .
Si1 Si 1.07788(2) 1.38745(4) 0.60762(2) 0.01961(14) Uani 1 1 d .
S009 S 0.62861(2) 0.76482(4) 0.56898(2) 0.02647(14) Uani 1 1 d .
Si2 Si 0.32591(2) 0.43698(4) 0.60622(2) 0.01820(13) Uani 1 1 d .
S00B S 0.23502(2) 0.56348(4) 0.56119(2) 0.02560(14) Uani 1 1 d .
Si3 Si 0.83455(2) 0.46657(4) 0.61448(2) 0.02064(14) Uani 1 1 d .
Si4 Si 0.58579(2) 0.40543(4) 0.60713(2) 0.02125(14) Uani 1 1 d .
Si5 Si 0.81717(2) 0.94935(4) 0.59888(2) 0.02067(14) Uani 1 1 d .
Si6 Si 0.08544(2) 0.89796(4) 0.61475(2) 0.02145(14) Uani 1 1 d .
Si7 Si 0.56879(2) 0.88839(4) 0.61702(2) 0.02221(14) Uani 1 1 d .
N00H N 0.48090(7) 0.18969(13) 0.67231(7) 0.0205(4) Uani 1 1 d .
N00I N 0.72944(7) 0.69251(13) 0.67744(7) 0.0203(4) Uani 1 1 d .
N00J N 0.24329(7) 0.69890(13) 0.66563(7) 0.0222(4) Uani 1 1 d .
N00K N 0.28850(7) 0.57261(13) 0.64706(7) 0.0207(4) Uani 1 1 d .
N00L N 0.41612(7) 0.07235(13) 0.65367(7) 0.0214(4) Uani 1 1 d .
N00M N 0.53268(7) 0.30045(13) 0.65019(7) 0.0226(4) Uani 1 1 d .
N00N N 0.78507(7) 0.58221(13) 0.65837(7) 0.0200(4) Uani 1 1 d .
N00O N 1.02801(7) 1.26629(13) 0.64566(7) 0.0219(4) Uani 1 1 d .
N00P N 0.97407(7) 1.14997(13) 0.66191(7) 0.0240(4) Uani 1 1 d .
N00Q N 0.65652(7) 0.79290(13) 0.65678(7) 0.0230(4) Uani 1 1 d .
N00R N 0.90037(7) 1.05235(13) 0.63989(7) 0.0230(4) Uani 1 1 d .
N00S N 0.17380(7) 0.80489(13) 0.64692(7) 0.0230(4) Uani 1 1 d .
C00T C 0.74643(8) 0.63911(15) 0.64920(8) 0.0190(5) Uani 1 1 d .
C00U C 0.49496(8) 0.24204(15) 0.64203(8) 0.0204(5) Uani 1 1 d .
C00V C 0.68839(8) 0.73459(15) 0.64798(8) 0.0202(5) Uani 1 1 d .
C00W C 0.20164(8) 0.74143(15) 0.63739(8) 0.0223(5) Uani 1 1 d .
C00X C 0.98842(8) 1.21147(15) 0.63571(8) 0.0197(5) Uani 1 1 d .
C00Y C 1.02602(8) 1.31229(16) 0.60924(8) 0.0216(5) Uani 1 1 d .
C00Z C 0.53449(8) 0.33185(15) 0.61100(8) 0.0225(5) Uani 1 1 d .
C010 C 0.25363(8) 0.63583(15) 0.63800(8) 0.0198(5) Uani 1 1 d .
C011 C 0.71683(8) 0.64796(16) 0.60359(8) 0.0200(5) Uani 1 1 d .
C012 C 0.28366(8) 0.52805(16) 0.60966(8) 0.0226(5) Uani 1 1 d .
C013 C 0.91749(8) 1.15195(15) 0.58960(8) 0.0206(5) Uani 1 1 d .
C014 C 0.86371(9) 1.03695(15) 0.60172(8) 0.0220(5) Uani 1 1 d .
C015 C 0.93009(8) 1.11516(16) 0.63286(8) 0.0213(5) Uani 1 1 d .
C016 C 0.13694(9) 0.82534(15) 0.60950(9) 0.0231(5) Uani 1 1 d .
C017 C 0.38578(8) 0.04044(15) 0.61532(8) 0.0214(5) Uani 1 1 d .
C018 C 0.67983(8) 0.71016(16) 0.60262(8) 0.0213(5) Uani 1 1 d .
C019 C 0.33300(9) 0.36724(16) 0.65737(8) 0.0234(5) Uani 1 1 d .
H019 H 0.3567 0.3974 0.6841 0.028 Uiso 1 1 calc R
C01A C 0.50029(9) 0.19895(16) 0.72322(8) 0.0235(5) Uani 1 1 d .
C01B C 1.12573(9) 1.32171(17) 0.59039(9) 0.0284(6) Uani 1 1 d .
H01B H 1.1534 1.3610 0.5892 0.034 Uiso 1 1 calc R
C01C C 0.95471(8) 1.21372(15) 0.59136(8) 0.0189(5) Uani 1 1 d .
C01D C 0.44279(8) 0.13840(15) 0.64422(8) 0.0196(5) Uani 1 1 d .
C01E C 0.18728(8) 0.70971(15) 0.59311(8) 0.0218(5) Uani 1 1 d .
C01F C 0.46670(8) 0.22592(15) 0.59685(8) 0.0206(5) Uani 1 1 d .
C01G C 0.85364(9) 0.86339(16) 0.63761(9) 0.0270(6) Uani 1 1 d .
H01G H 0.8629 0.8868 0.6694 0.032 Uiso 1 1 calc R
C01H C 0.11385(9) 0.96704(16) 0.66676(9) 0.0262(5) Uani 1 1 d .
H01H H 0.0896 1.0148 0.6646 0.031 Uiso 1 1 calc R
C01I C 0.78589(8) 0.54534(16) 0.62016(8) 0.0212(5) Uani 1 1 d .
C01J C 0.88605(9) 0.52716(17) 0.60022(9) 0.0290(6) Uani 1 1 d .
H01M H 0.9094 0.4838 0.5942 0.035 Uiso 1 1 calc R
C01K C 0.62227(8) 0.81484(16) 0.61820(8) 0.0230(5) Uani 1 1 d .
C01L C 0.33377(9) 0.33090(16) 0.53303(9) 0.0255(5) Uani 1 1 d .
H01A H 0.3616 0.3671 0.5311 0.038 Uiso 1 1 calc GR
H01C H 0.3166 0.3067 0.5029 0.038 Uiso 1 1 calc GR
H01D H 0.3470 0.2849 0.5549 0.038 Uiso 1 1 calc GR
C01M C 0.24888(9) 0.33224(17) 0.54567(9) 0.0285(6) Uani 1 1 d .
H01E H 0.2583 0.2807 0.5643 0.043 Uiso 1 1 calc GR
H01F H 0.2322 0.3164 0.5137 0.043 Uiso 1 1 calc GR
H01I H 0.2259 0.3663 0.5569 0.043 Uiso 1 1 calc GR
C01N C 0.29630(8) 0.38445(15) 0.54900(8) 0.0212(5) Uani 1 1 d .
H01N H 0.2852 0.4317 0.5263 0.025 Uiso 1 1 calc R
C01O C 0.29121(9) -0.01556(17) 0.63521(9) 0.0269(6) Uani 1 1 d .
H01O H 0.2685 -0.0648 0.6348 0.032 Uiso 1 1 calc R
C01P C 0.38792(9) 0.48550(16) 0.60689(9) 0.0253(5) Uani 1 1 d .
H01P H 0.4088 0.4396 0.5994 0.030 Uiso 1 1 calc R
C01Q C 0.43342(8) 0.15941(15) 0.59831(8) 0.0198(5) Uani 1 1 d .
C01R C 0.37903(10) 0.55511(18) 0.56930(10) 0.0336(6) Uani 1 1 d .
H01J H 0.3628 0.5296 0.5393 0.050 Uiso 1 1 calc GR
H01K H 0.4114 0.5798 0.5699 0.050 Uiso 1 1 calc GR
H01L H 0.3573 0.5997 0.5751 0.050 Uiso 1 1 calc GR
C01S C 1.04966(9) 1.46896(16) 0.56160(9) 0.0245(5) Uani 1 1 d .
H01S H 1.0301 1.4361 0.5340 0.029 Uiso 1 1 calc R
C01T C 0.22072(8) 0.64190(15) 0.59339(8) 0.0218(5) Uani 1 1 d .
C01U C 0.74852(9) 0.70786(17) 0.72787(8) 0.0261(5) Uani 1 1 d .
C01V C 0.26484(9) 0.71228(16) 0.71615(8) 0.0230(5) Uani 1 1 d .
C01W C 0.61800(9) 0.44316(17) 0.66730(9) 0.0284(6) Uani 1 1 d .
H01W H 0.6267 0.3904 0.6863 0.034 Uiso 1 1 calc R
C01X C 0.99785(10) 1.12354(17) 0.71057(9) 0.0272(6) Uani 1 1 d .
C01Y C 1.10633(9) 1.42880(17) 0.66774(9) 0.0276(6) Uani 1 1 d .
H01Y H 1.1180 1.3776 0.6875 0.033 Uiso 1 1 calc R
C01Z C 0.80196(9) 0.39635(17) 0.56441(9) 0.0277(6) Uani 1 1 d .
H01Z H 0.7822 0.4351 0.5395 0.033 Uiso 1 1 calc R
C020 C 0.55747(9) 0.18607(17) 0.73878(9) 0.0278(6) Uani 1 1 d .
H02A H 0.5652 0.1291 0.7299 0.042 Uiso 1 1 calc GR
H02B H 0.5708 0.1920 0.7721 0.042 Uiso 1 1 calc GR
H02C H 0.5729 0.2289 0.7243 0.042 Uiso 1 1 calc GR
C021 C 0.47550(9) 0.13357(17) 0.74578(8) 0.0269(6) Uani 1 1 d .
H02D H 0.4390 0.1428 0.7357 0.040 Uiso 1 1 calc GR
H02E H 0.4888 0.1396 0.7791 0.040 Uiso 1 1 calc GR
H02F H 0.4827 0.0762 0.7370 0.040 Uiso 1 1 calc GR
C022 C 0.86745(11) 0.58123(19) 0.55729(10) 0.0373(7) Uani 1 1 d .
H1CA H 0.8491 0.5453 0.5315 0.056 Uiso 1 1 calc GR
H H 0.8962 0.6075 0.5508 0.056 Uiso 1 1 calc GR
HA H 0.8451 0.6258 0.5620 0.056 Uiso 1 1 calc GR
C023 C 0.50874(9) 0.82403(18) 0.60316(9) 0.0301(6) Uani 1 1 d .
H023 H 0.4819 0.8636 0.6058 0.036 Uiso 1 1 calc R
C024 C 0.82486(10) 0.86982(18) 0.51751(10) 0.0318(6) Uani 1 1 d .
H02S H 0.8570 0.9000 0.5250 0.048 Uiso 1 1 calc GR
H02T H 0.8103 0.8651 0.4842 0.048 Uiso 1 1 calc GR
H02U H 0.8303 0.8128 0.5310 0.048 Uiso 1 1 calc GR
C025 C 0.38497(10) -0.14195(17) 0.64564(9) 0.0296(6) Uani 1 1 d .
H025 H 0.4129 -0.1473 0.6320 0.035 Uiso 1 1 calc R
C026 C 0.76673(10) 0.99232(17) 0.62170(10) 0.0304(6) Uani 1 1 d .
H026 H 0.7404 0.9473 0.6175 0.037 Uiso 1 1 calc R
C027 C 0.78857(9) 0.91929(16) 0.53679(9) 0.0250(5) Uani 1 1 d .
H027 H 0.7806 0.9737 0.5192 0.030 Uiso 1 1 calc R
C028 C 0.05916(10) 0.96488(17) 0.56221(9) 0.0315(6) Uani 1 1 d .
H028 H 0.0419 0.9249 0.5369 0.038 Uiso 1 1 calc R
C029 C 0.03474(9) 0.82403(18) 0.62106(10) 0.0326(6) Uani 1 1 d .
H029 H 0.0138 0.8569 0.6362 0.039 Uiso 1 1 calc R
C02A C 0.63239(9) 0.34185(17) 0.58765(9) 0.0285(6) Uani 1 1 d .
H02G H 0.6601 0.3817 0.5872 0.034 Uiso 1 1 calc R
C02B C 0.58410(9) 0.92704(18) 0.67784(9) 0.0295(6) Uani 1 1 d .
H2CA H 0.5955 0.8759 0.6976 0.035 Uiso 1 1 calc R
C02C C 0.27283(9) 0.80709(16) 0.72588(9) 0.0274(6) Uani 1 1 d .
H9AA H 0.2952 0.8297 0.7097 0.041 Uiso 1 1 calc GR
HB H 0.2880 0.8160 0.7588 0.041 Uiso 1 1 calc GR
HC H 0.2404 0.8365 0.7153 0.041 Uiso 1 1 calc GR
C02D C 1.01207(10) 1.52905(18) 0.57278(10) 0.0338(6) Uani 1 1 d .
H02V H 0.9883 1.4959 0.5836 0.051 Uiso 1 1 calc GR
H02W H 0.9936 1.5607 0.5452 0.051 Uiso 1 1 calc GR
H02X H 1.0302 1.5690 0.5967 0.051 Uiso 1 1 calc GR
C02E C -0.00086(10) 0.7928(2) 0.57411(11) 0.0419(7) Uani 1 1 d .
H0BA H -0.0198 0.8412 0.5571 0.063 Uiso 1 1 calc GR
HD H -0.0244 0.7506 0.5792 0.063 Uiso 1 1 calc GR
HE H 0.0191 0.7670 0.5565 0.063 Uiso 1 1 calc GR
C02F C 0.73852(9) 0.87026(18) 0.52717(10) 0.0326(6) Uani 1 1 d .
H02Y H 0.7445 0.8167 0.5443 0.049 Uiso 1 1 calc GR
HF H 0.7248 0.8582 0.4944 0.049 Uiso 1 1 calc GR
HG H 0.7144 0.9048 0.5368 0.049 Uiso 1 1 calc GR
C02G C 0.83820(10) 0.34716(17) 0.54469(10) 0.0320(6) Uani 1 1 d .
H3CA H 0.8592 0.3876 0.5345 0.048 Uiso 1 1 calc GR
HH H 0.8187 0.3127 0.5187 0.048 Uiso 1 1 calc GR
HI H 0.8597 0.3100 0.5683 0.048 Uiso 1 1 calc GR
C02H C 0.82105(10) 0.78476(17) 0.63708(10) 0.0342(6) Uani 1 1 d .
H02Z H 0.7901 0.8020 0.6432 0.051 Uiso 1 1 calc GR
HJ H 0.8397 0.7447 0.6606 0.051 Uiso 1 1 calc GR
HK H 0.8125 0.7574 0.6070 0.051 Uiso 1 1 calc GR
C02I C 0.70565(11) 0.69062(18) 0.74779(9) 0.0330(6) Uani 1 1 d .
H4CA H 0.6774 0.7288 0.7335 0.049 Uiso 1 1 calc GR
HL H 0.7175 0.7006 0.7809 0.049 Uiso 1 1 calc GR
HM H 0.6946 0.6315 0.7418 0.049 Uiso 1 1 calc GR
C02J C 0.12091(10) 0.92425(18) 0.71319(9) 0.0335(6) Uani 1 1 d .
H1BA H 0.0887 0.9010 0.7139 0.050 Uiso 1 1 calc GR
HN H 0.1330 0.9663 0.7377 0.050 Uiso 1 1 calc GR
HO H 0.1455 0.8782 0.7176 0.050 Uiso 1 1 calc GR
C02K C 0.31556(9) -0.08430(17) 0.55055(9) 0.0269(6) Uani 1 1 d .
H02K H 0.3055 -0.0301 0.5331 0.032 Uiso 1 1 calc R
C02L C 0.49042(11) 0.7868(2) 0.55489(10) 0.0428(8) Uani 1 1 d .
H5CA H 0.4842 0.8329 0.5324 0.064 Uiso 1 1 calc GR
HP H 0.4592 0.7550 0.5509 0.064 Uiso 1 1 calc GR
HQ H 0.5161 0.7485 0.5504 0.064 Uiso 1 1 calc GR
C02M C 0.55448(10) 0.48510(18) 0.56154(10) 0.0339(6) Uani 1 1 d .
H02M H 0.5356 0.4505 0.5344 0.041 Uiso 1 1 calc R
C02N C 0.35780(10) 0.28204(17) 0.65312(9) 0.0319(6) Uani 1 1 d .
H2BA H 0.3352 0.2489 0.6281 0.048 Uiso 1 1 calc GR
HR H 0.3646 0.2503 0.6818 0.048 Uiso 1 1 calc GR
HS H 0.3895 0.2924 0.6467 0.048 Uiso 1 1 calc GR
C02O C 0.48803(10) 0.28904(17) 0.73599(9) 0.0302(6) Uani 1 1 d .
H02H H 0.5034 0.3310 0.7209 0.045 Uiso 1 1 calc GR
H02I H 0.5014 0.2964 0.7692 0.045 Uiso 1 1 calc GR
H02J H 0.4515 0.2971 0.7260 0.045 Uiso 1 1 calc GR
C02P C 0.31006(10) 0.01889(18) 0.68418(10) 0.0345(6) Uani 1 1 d .
H02L H 0.3273 -0.0265 0.7050 0.052 Uiso 1 1 calc GR
H02N H 0.2814 0.0394 0.6932 0.052 Uiso 1 1 calc GR
H02O H 0.3335 0.0659 0.6857 0.052 Uiso 1 1 calc GR
C02Q C 0.79255(10) 0.64888(19) 0.74987(9) 0.0342(6) Uani 1 1 d .
H6CA H 0.7815 0.5896 0.7441 0.051 Uiso 1 1 calc GR
HT H 0.8048 0.6591 0.7829 0.051 Uiso 1 1 calc GR
HU H 0.8197 0.6599 0.7368 0.051 Uiso 1 1 calc GR
C02R C 1.00042(10) 1.02705(17) 0.71296(9) 0.0314(6) Uani 1 1 d .
H02 H 0.9663 1.0037 0.7041 0.047 Uiso 1 1 calc GR
HV H 1.0187 1.0094 0.7443 0.047 Uiso 1 1 calc GR
HW H 1.0179 1.0059 0.6921 0.047 Uiso 1 1 calc GR
C02S C 0.31575(10) 0.66768(19) 0.73409(9) 0.0354(7) Uani 1 1 d .
H3BA H 0.3111 0.6062 0.7295 0.053 Uiso 1 1 calc GR
HX H 0.3307 0.6797 0.7668 0.053 Uiso 1 1 calc GR
HY H 0.3381 0.6886 0.7175 0.053 Uiso 1 1 calc GR
C02T C 0.41737(10) 0.52204(19) 0.65345(10) 0.0357(7) Uani 1 1 d .
H4BA H 0.3964 0.5632 0.6630 0.054 Uiso 1 1 calc GR
HZ H 0.4477 0.5504 0.6513 0.054 Uiso 1 1 calc GR
H7DA H 0.4269 0.4760 0.6759 0.054 Uiso 1 1 calc GR
C02U C 0.28435(10) 0.35324(19) 0.66936(10) 0.0355(6) Uani 1 1 d .
H5BA H 0.2701 0.4084 0.6735 0.053 Uiso 1 1 calc GR
H8DA H 0.2918 0.3203 0.6977 0.053 Uiso 1 1 calc GR
H9DA H 0.2602 0.3221 0.6445 0.053 Uiso 1 1 calc GR
C02V C 0.51266(12) 0.75321(19) 0.63815(11) 0.0412(7) Uani 1 1 d .
H7CA H 0.5392 0.7133 0.6372 0.062 Uiso 1 1 calc GR
H0EA H 0.4805 0.7230 0.6309 0.062 Uiso 1 1 calc GR
H1EA H 0.5208 0.7779 0.6688 0.062 Uiso 1 1 calc GR
C02W C 1.08881(10) 1.51998(19) 0.54722(10) 0.0365(7) Uani 1 1 d .
H0AA H 1.1075 1.5569 0.5725 0.055 Uiso 1 1 calc GR
H2EA H 1.0718 1.5549 0.5205 0.055 Uiso 1 1 calc GR
H3EA H 1.1122 1.4809 0.5395 0.055 Uiso 1 1 calc GR
C02X C 0.35416(10) -0.12732(18) 0.53149(10) 0.0340(6) Uani 1 1 d .
H02P H 0.3842 -0.0914 0.5377 0.051 Uiso 1 1 calc GR
H02Q H 0.3394 -0.1352 0.4984 0.051 Uiso 1 1 calc GR
H02R H 0.3635 -0.1828 0.5462 0.051 Uiso 1 1 calc GR
C02Y C 1.14939(10) 1.25256(18) 0.62554(11) 0.0380(7) Uani 1 1 d .
H1AA H 1.1669 1.2791 0.6550 0.057 Uiso 1 1 calc GR
H4EA H 1.1734 1.2196 0.6151 0.057 Uiso 1 1 calc GR
H5EA H 1.1230 1.2147 0.6290 0.057 Uiso 1 1 calc GR
C02Z C 0.90344(9) 0.83710(18) 0.62984(10) 0.0339(6) Uani 1 1 d .
H2AA H 0.8962 0.8089 0.6001 0.051 Uiso 1 1 calc GR
H6EA H 0.9217 0.7979 0.6541 0.051 Uiso 1 1 calc GR
H7EA H 0.9240 0.8878 0.6304 0.051 Uiso 1 1 calc GR
C030 C 0.16364(10) 1.00840(18) 0.66661(10) 0.0364(7) Uani 1 1 d .
H6BA H 0.1890 0.9641 0.6693 0.055 Uiso 1 1 calc GR
H8EA H 0.1752 1.0477 0.6925 0.055 Uiso 1 1 calc GR
H9EA H 0.1584 1.0397 0.6380 0.055 Uiso 1 1 calc GR
C031 C 0.26749(10) -0.13905(19) 0.54033(10) 0.0368(7) Uani 1 1 d .
H03A H 0.2756 -0.1934 0.5565 0.055 Uiso 1 1 calc GR
H03B H 0.2540 -0.1495 0.5074 0.055 Uiso 1 1 calc GR
H03C H 0.2423 -0.1090 0.5507 0.055 Uiso 1 1 calc GR
C032 C 1.10365(11) 1.2825(2) 0.54260(11) 0.0403(7) Uani 1 1 d .
H03 H 1.0771 1.2421 0.5428 0.060 Uiso 1 1 calc GR
H0FA H 1.1303 1.2529 0.5341 0.060 Uiso 1 1 calc GR
H1FA H 1.0895 1.3277 0.5203 0.060 Uiso 1 1 calc GR
C033 C 0.26006(10) 0.05333(19) 0.60304(11) 0.0382(7) Uani 1 1 d .
H03D H 0.2818 0.1017 0.6020 0.057 Uiso 1 1 calc GR
H03E H 0.2328 0.0724 0.6144 0.057 Uiso 1 1 calc GR
H03F H 0.2458 0.0297 0.5722 0.057 Uiso 1 1 calc GR
C034 C 0.56278(10) 0.96871(19) 0.57056(11) 0.0378(7) Uani 1 1 d .
H034 H 0.5519 0.9364 0.5411 0.045 Uiso 1 1 calc R
C035 C 0.76540(11) 0.80069(17) 0.73583(10) 0.0359(7) Uani 1 1 d .
H8CA H 0.7938 0.8103 0.7242 0.054 Uiso 1 1 calc GR
H2FA H 0.7758 0.8132 0.7686 0.054 Uiso 1 1 calc GR
H3FA H 0.7374 0.8380 0.7197 0.054 Uiso 1 1 calc GR
C036 C 0.35876(12) -0.22873(17) 0.63904(11) 0.0393(7) Uani 1 1 d .
H03G H 0.3289 -0.2256 0.6491 0.059 Uiso 1 1 calc GR
H03H H 0.3819 -0.2716 0.6571 0.059 Uiso 1 1 calc GR
H03I H 0.3487 -0.2445 0.6066 0.059 Uiso 1 1 calc GR
C037 C 0.86169(11) 0.41640(19) 0.67234(10) 0.0378(7) Uani 1 1 d .
H037 H 0.8766 0.4642 0.6937 0.045 Uiso 1 1 calc R
C038 C 1.05136(11) 1.1586(2) 0.72819(10) 0.0440(8) Uani 1 1 d .
H3AA H 1.0708 1.1380 0.7088 0.066 Uiso 1 1 calc GR
H4FA H 1.0673 1.1395 0.7597 0.066 Uiso 1 1 calc GR
H5FA H 1.0503 1.2209 0.7273 0.066 Uiso 1 1 calc GR
C039 C 0.62803(11) 0.9907(2) 0.69193(11) 0.0434(8) Uani 1 1 d .
H9CA H 0.6573 0.9663 0.6855 0.065 Uiso 1 1 calc GR
H6FA H 0.6366 1.0028 0.7247 0.065 Uiso 1 1 calc GR
H7FA H 0.6182 1.0436 0.6746 0.065 Uiso 1 1 calc GR
C03A C 0.58580(11) 0.4965(2) 0.68917(10) 0.0417(7) Uani 1 1 d .
H03J H 0.5804 0.5530 0.6751 0.063 Uiso 1 1 calc GR
H03K H 0.6031 0.5021 0.7220 0.063 Uiso 1 1 calc GR
H03L H 0.5533 0.4685 0.6844 0.063 Uiso 1 1 calc GR
C03B C 0.22836(12) 0.67597(19) 0.73887(10) 0.0386(7) Uani 1 1 d .
H7BA H 0.1963 0.7066 0.7280 0.058 Uiso 1 1 calc GR
H8FA H 0.2425 0.6823 0.7721 0.058 Uiso 1 1 calc GR
H9FA H 0.2227 0.6156 0.7311 0.058 Uiso 1 1 calc GR
C03C C 0.41043(10) -0.12417(19) 0.69686(10) 0.0366(7) Uani 1 1 d .
H03M H 0.4249 -0.0668 0.7007 0.055 Uiso 1 1 calc GR
H03N H 0.4372 -0.1660 0.7094 0.055 Uiso 1 1 calc GR
H03O H 0.3854 -0.1284 0.7131 0.055 Uiso 1 1 calc GR
C03D C 0.91724(10) 0.5817(2) 0.63993(11) 0.0405(7) Uani 1 1 d .
H0DA H 0.8953 0.6231 0.6482 0.061 Uiso 1 1 calc GR
H0GA H 0.9432 0.6119 0.6308 0.061 Uiso 1 1 calc GR
H1GA H 0.9332 0.5453 0.6663 0.061 Uiso 1 1 calc GR
C03E C 0.65659(12) 0.2703(2) 0.62079(11) 0.0448(8) Uani 1 1 d .
H03P H 0.6746 0.2946 0.6508 0.067 Uiso 1 1 calc GR
H03Q H 0.6803 0.2392 0.6091 0.067 Uiso 1 1 calc GR
H03R H 0.6304 0.2314 0.6238 0.067 Uiso 1 1 calc GR
C03F C 0.61082(11) 0.3063(2) 0.53924(10) 0.0411(7) Uani 1 1 d .
H03S H 0.5852 0.2634 0.5387 0.062 Uiso 1 1 calc GR
H03T H 0.6379 0.2801 0.5299 0.062 Uiso 1 1 calc GR
H03U H 0.5956 0.3525 0.5181 0.062 Uiso 1 1 calc GR
C03G C 0.66837(11) 0.4873(2) 0.67253(11) 0.0436(8) Uani 1 1 d .
H03V H 0.6884 0.4523 0.6583 0.065 Uiso 1 1 calc GR
H03W H 0.6867 0.4948 0.7051 0.065 Uiso 1 1 calc GR
H03X H 0.6622 0.5430 0.6575 0.065 Uiso 1 1 calc GR
C03H C 0.51475(12) 0.5383(2) 0.57317(12) 0.0475(8) Uani 1 1 d .
H03Y H 0.4922 0.5009 0.5832 0.071 Uiso 1 1 calc GR
H2GA H 0.4953 0.5702 0.5461 0.071 Uiso 1 1 calc GR
H3GA H 0.5312 0.5782 0.5978 0.071 Uiso 1 1 calc GR
C03I C 0.09736(13) 1.0147(2) 0.54584(11) 0.0452(8) Uani 1 1 d .
H8BA H 0.1119 1.0603 0.5676 0.068 Uiso 1 1 calc GR
H4GA H 0.0805 1.0393 0.5157 0.068 Uiso 1 1 calc GR
H5GA H 0.1241 0.9763 0.5437 0.068 Uiso 1 1 calc GR
C03J C 0.05625(12) 0.74673(19) 0.65161(11) 0.0434(7) Uani 1 1 d .
H9BA H 0.0765 0.7123 0.6374 0.065 Uiso 1 1 calc GR
H6GA H 0.0286 0.7123 0.6552 0.065 Uiso 1 1 calc GR
H7GA H 0.0774 0.7664 0.6817 0.065 Uiso 1 1 calc GR
C03K C 0.53843(10) 0.9620(2) 0.68965(11) 0.0408(7) Uani 1 1 d .
H1DA H 0.5273 1.0152 0.6729 0.061 Uiso 1 1 calc GR
H8GA H 0.5478 0.9729 0.7226 0.061 Uiso 1 1 calc GR
H9GA H 0.5110 0.9203 0.6809 0.061 Uiso 1 1 calc GR
C03L C 1.06959(12) 1.4750(2) 0.68734(10) 0.0415(7) Uani 1 1 d .
H4AA H 1.0596 1.5291 0.6713 0.062 Uiso 1 1 calc GR
H0HA H 1.0859 1.4859 0.7200 0.062 Uiso 1 1 calc GR
H1HA H 1.0397 1.4395 0.6834 0.062 Uiso 1 1 calc GR
C03M C 0.74153(11) 1.07063(19) 0.59373(13) 0.0474(8) Uani 1 1 d .
H5AA H 0.7662 1.1167 0.5982 0.071 Uiso 1 1 calc GR
H2HA H 0.7134 1.0893 0.6040 0.071 Uiso 1 1 calc GR
H3HA H 0.7290 1.0556 0.5612 0.071 Uiso 1 1 calc GR
C03N C 1.15339(12) 1.4827(2) 0.67306(11) 0.0494(9) Uani 1 1 d .
H6AA H 1.1753 1.4537 0.6584 0.074 Uiso 1 1 calc GR
H4HA H 1.1714 1.4908 0.7056 0.074 Uiso 1 1 calc GR
H5HA H 1.1435 1.5382 0.6585 0.074 Uiso 1 1 calc GR
C03O C 0.78650(12) 1.0135(2) 0.67263(11) 0.0454(8) Uani 1 1 d .
H7AA H 0.8001 0.9620 0.6900 0.068 Uiso 1 1 calc GR
H6HA H 0.7590 1.0358 0.6827 0.068 Uiso 1 1 calc GR
H7HA H 0.8131 1.0565 0.6779 0.068 Uiso 1 1 calc GR
C03P C 0.96564(13) 1.1559(2) 0.73876(10) 0.0489(9) Uani 1 1 d .
H8AA H 0.9660 1.2182 0.7391 0.073 Uiso 1 1 calc GR
H8HA H 0.9791 1.1345 0.7701 0.073 Uiso 1 1 calc GR
H9HA H 0.9310 1.1357 0.7252 0.073 Uiso 1 1 calc GR
C03Q C 0.59041(12) 0.5390(2) 0.54542(13) 0.0549(10) Uani 1 1 d .
H03Z H 0.6077 0.5791 0.5696 0.082 Uiso 1 1 calc GR
H0IA H 0.5716 0.5705 0.5180 0.082 Uiso 1 1 calc GR
H1IA H 0.6152 0.5022 0.5383 0.082 Uiso 1 1 calc GR
C03R C 0.01827(13) 1.0246(2) 0.56825(11) 0.0514(9) Uani 1 1 d .
H0CA H -0.0059 0.9917 0.5786 0.077 Uiso 1 1 calc GR
H2IA H 0.0008 1.0518 0.5390 0.077 Uiso 1 1 calc GR
H3IA H 0.0338 1.0682 0.5910 0.077 Uiso 1 1 calc GR
C03S C 0.61137(12) 1.0128(2) 0.57213(13) 0.0540(9) Uani 1 1 d .
H2DA H 0.6220 1.0499 0.5990 0.081 Uiso 1 1 calc GR
H4IA H 0.6061 1.0470 0.5444 0.081 Uiso 1 1 calc GR
H5IA H 0.6374 0.9701 0.5740 0.081 Uiso 1 1 calc GR
C03T C 0.76376(12) 0.3343(2) 0.57384(13) 0.0512(9) Uani 1 1 d .
H3DA H 0.7818 0.2871 0.5927 0.077 Uiso 1 1 calc GR
H6IA H 0.7416 0.3122 0.5448 0.077 Uiso 1 1 calc GR
H7IA H 0.7437 0.3643 0.5900 0.077 Uiso 1 1 calc GR
C03U C 0.52108(13) 1.0332(2) 0.56789(14) 0.0624(11) Uani 1 1 d .
H4DA H 0.4901 1.0030 0.5668 0.094 Uiso 1 1 calc GR
H8IA H 0.5153 1.0679 0.5403 0.094 Uiso 1 1 calc GR
H9IA H 0.5312 1.0700 0.5949 0.094 Uiso 1 1 calc GR
C03V C 0.82299(14) 0.3746(2) 0.69161(12) 0.0558(9) Uani 1 1 d .
H5DA H 0.7959 0.4150 0.6901 0.084 Uiso 1 1 calc GR
H0JA H 0.8394 0.3580 0.7235 0.084 Uiso 1 1 calc GR
H1JA H 0.8090 0.3240 0.6735 0.084 Uiso 1 1 calc GR
C03W C 0.90565(15) 0.3566(3) 0.67451(13) 0.0683(12) Uani 1 1 d .
H6DA H 0.8928 0.3049 0.6570 0.103 Uiso 1 1 calc GR
H2JA H 0.9231 0.3415 0.7064 0.103 Uiso 1 1 calc GR
H3JA H 0.9292 0.3851 0.6615 0.103 Uiso 1 1 calc GR

loop_
_atom_site_aniso_label
_atom_site_aniso_U_11
_atom_site_aniso_U_22
_atom_site_aniso_U_33
_atom_site_aniso_U_23
_atom_site_aniso_U_13
_atom_site_aniso_U_12
S001 0.0205(3) 0.0213(3) 0.0225(3) -0.0004(2) 0.0031(2) -0.0041(2)
S002 0.0211(3) 0.0225(3) 0.0250(3) 0.0008(2) 0.0030(2) -0.0067(2)
S003 0.0225(3) 0.0247(3) 0.0239(3) -0.0023(3) 0.0026(2) 0.0080(2)
S004 0.0245(3) 0.0257(3) 0.0212(3) 0.0019(2) 0.0045(2) -0.0069(2)
S005 0.0238(3) 0.0330(4) 0.0199(3) -0.0007(3) 0.0049(2) 0.0122(2)
S006 0.0202(3) 0.0239(3) 0.0225(3) 0.0044(2) 0.0029(2) -0.0060(2)
Si00 0.0213(3) 0.0165(3) 0.0258(3) -0.0011(3) 0.0082(3) -0.0025(2)
Si1 0.0155(3) 0.0178(3) 0.0255(3) -0.0009(3) 0.0064(2) -0.0025(2)
S009 0.0218(3) 0.0328(4) 0.0216(3) -0.0016(3) 0.0021(2) 0.0120(2)
Si2 0.0174(3) 0.0170(3) 0.0191(3) -0.0012(3) 0.0041(2) 0.0025(2)
S00B 0.0248(3) 0.0263(3) 0.0220(3) -0.0044(3) 0.0019(2) 0.0100(2)
Si3 0.0176(3) 0.0207(3) 0.0235(3) 0.0041(3) 0.0063(2) 0.0059(2)
Si4 0.0198(3) 0.0178(3) 0.0265(3) -0.0007(3) 0.0078(3) -0.0015(2)
Si5 0.0199(3) 0.0155(3) 0.0274(3) -0.0016(3) 0.0085(3) -0.0023(2)
Si6 0.0215(3) 0.0191(3) 0.0246(3) 0.0009(3) 0.0083(3) 0.0059(3)
Si7 0.0177(3) 0.0214(3) 0.0261(4) -0.0007(3) 0.0048(2) 0.0043(3)
N00H 0.0203(9) 0.0200(11) 0.0198(10) 0.0000(8) 0.0043(8) -0.0038(8)
N00I 0.0196(9) 0.0218(11) 0.0173(10) -0.0005(8) 0.0025(8) 0.0033(8)
N00J 0.0226(10) 0.0209(11) 0.0206(11) -0.0018(8) 0.0033(8) 0.0056(8)
N00K 0.0215(9) 0.0181(10) 0.0210(10) -0.0013(8) 0.0048(8) 0.0030(8)
N00L 0.0189(9) 0.0188(10) 0.0262(11) 0.0016(9) 0.0067(8) -0.0011(8)
N00M 0.0216(10) 0.0212(11) 0.0249(11) -0.0009(9) 0.0070(8) -0.0032(8)
N00N 0.0163(9) 0.0196(10) 0.0242(11) 0.0019(8) 0.0062(8) 0.0011(8)
N00O 0.0187(9) 0.0220(11) 0.0249(11) 0.0019(9) 0.0065(8) -0.0031(8)
N00P 0.0237(10) 0.0245(11) 0.0214(11) 0.0022(9) 0.0037(8) -0.0064(9)
N00Q 0.0203(9) 0.0240(11) 0.0237(11) -0.0004(9) 0.0055(8) 0.0027(8)
N00R 0.0226(10) 0.0207(11) 0.0251(11) 0.0008(9) 0.0067(8) -0.0043(8)
N00S 0.0224(10) 0.0198(11) 0.0263(11) -0.0002(9) 0.0069(8) 0.0029(8)
C00T 0.0162(10) 0.0189(12) 0.0219(12) 0.0018(10) 0.0058(9) 0.0002(9)
C00U 0.0182(11) 0.0202(12) 0.0217(12) -0.0009(10) 0.0046(9) -0.0008(9)
C00V 0.0166(10) 0.0207(13) 0.0224(12) 0.0006(10) 0.0049(9) 0.0034(9)
C00W 0.0210(11) 0.0196(13) 0.0252(13) -0.0007(10) 0.0056(9) 0.0026(9)
C00X 0.0181(10) 0.0200(12) 0.0204(12) 0.0002(10) 0.0050(9) -0.0028(9)
C00Y 0.0162(10) 0.0245(13) 0.0233(13) -0.0004(10) 0.0049(9) -0.0008(9)
C00Z 0.0203(11) 0.0196(12) 0.0258(13) 0.0009(10) 0.0048(9) -0.0019(9)
C010 0.0205(11) 0.0170(12) 0.0211(12) -0.0018(10) 0.0050(9) 0.0026(9)
C011 0.0173(10) 0.0235(13) 0.0191(12) -0.0008(10) 0.0054(9) 0.0045(9)
C012 0.0208(11) 0.0225(13) 0.0227(13) 0.0000(10) 0.0043(9) 0.0031(10)
C013 0.0184(11) 0.0195(12) 0.0228(12) 0.0000(10) 0.0050(9) -0.0015(9)
C014 0.0228(11) 0.0178(12) 0.0255(13) 0.0005(10) 0.0078(10) -0.0022(9)
C015 0.0206(11) 0.0213(13) 0.0219(12) 0.0007(10) 0.0065(9) -0.0030(9)
C016 0.0234(11) 0.0180(12) 0.0280(13) -0.0021(10) 0.0080(10) 0.0028(10)
C017 0.0185(11) 0.0198(13) 0.0253(13) 0.0011(10) 0.0060(9) 0.0010(9)
C018 0.0170(10) 0.0236(13) 0.0213(12) 0.0001(10) 0.0032(9) 0.0049(9)
C019 0.0245(12) 0.0228(13) 0.0222(13) -0.0001(10) 0.0063(10) 0.0043(10)
C01A 0.0232(12) 0.0251(14) 0.0202(12) -0.0001(10) 0.0039(9) -0.0038(10)
C01B 0.0215(12) 0.0252(14) 0.0419(16) -0.0022(12) 0.0146(11) -0.0015(10)
C01C 0.0171(10) 0.0187(12) 0.0211(12) 0.0019(10) 0.0063(9) -0.0004(9)
C01D 0.0158(10) 0.0184(12) 0.0241(12) -0.0002(10) 0.0056(9) 0.0000(9)
C01E 0.0204(11) 0.0191(12) 0.0238(13) -0.0025(10) 0.0038(9) 0.0040(9)
C01F 0.0211(11) 0.0181(12) 0.0222(12) 0.0027(10) 0.0062(9) -0.0007(9)
C01G 0.0260(12) 0.0212(13) 0.0339(15) 0.0006(11) 0.0097(11) -0.0054(10)
C01H 0.0296(13) 0.0239(13) 0.0262(13) 0.0002(11) 0.0104(10) 0.0078(10)
C01I 0.0166(10) 0.0234(13) 0.0224(12) 0.0023(10) 0.0046(9) 0.0025(9)
C01J 0.0216(12) 0.0306(15) 0.0365(15) -0.0045(12) 0.0115(11) -0.0001(11)
C01K 0.0195(11) 0.0243(13) 0.0237(13) -0.0030(10) 0.0043(9) 0.0043(10)
C01L 0.0259(12) 0.0244(14) 0.0246(13) -0.0030(11) 0.0055(10) 0.0047(10)
C01M 0.0205(12) 0.0292(15) 0.0329(15) -0.0065(12) 0.0041(10) -0.0013(10)
C01N 0.0201(11) 0.0200(12) 0.0219(12) -0.0011(10) 0.0044(9) 0.0043(9)
C01O 0.0237(12) 0.0254(14) 0.0348(15) -0.0042(11) 0.0138(11) -0.0047(10)
C01P 0.0219(11) 0.0243(13) 0.0285(14) -0.0038(11) 0.0061(10) 0.0006(10)
C01Q 0.0166(10) 0.0187(12) 0.0220(12) 0.0006(10) 0.0029(9) -0.0003(9)
C01R 0.0298(13) 0.0364(16) 0.0388(16) -0.0026(13) 0.0166(12) -0.0108(12)
C01S 0.0244(12) 0.0239(13) 0.0264(13) 0.0023(11) 0.0097(10) -0.0031(10)
C01T 0.0215(11) 0.0194(12) 0.0228(12) -0.0031(10) 0.0046(9) 0.0051(9)
C01U 0.0309(13) 0.0254(14) 0.0177(12) -0.0034(10) 0.0015(10) 0.0037(11)
C01V 0.0279(12) 0.0206(13) 0.0191(12) -0.0034(10) 0.0051(10) 0.0007(10)
C01W 0.0301(13) 0.0256(14) 0.0302(14) -0.0040(11) 0.0105(11) -0.0074(11)
C01X 0.0322(13) 0.0267(14) 0.0207(13) 0.0025(11) 0.0052(10) -0.0053(11)
C01Y 0.0268(12) 0.0240(14) 0.0282(14) -0.0016(11) 0.0031(10) -0.0030(10)
C01Z 0.0202(11) 0.0233(14) 0.0389(15) -0.0033(11) 0.0084(10) 0.0046(10)
C020 0.0234(12) 0.0316(15) 0.0245(13) 0.0008(11) 0.0017(10) -0.0027(11)
C021 0.0300(13) 0.0297(15) 0.0202(13) 0.0015(11) 0.0068(10) -0.0041(11)
C022 0.0470(16) 0.0365(17) 0.0359(16) 0.0040(13) 0.0241(13) 0.0007(13)
C023 0.0226(12) 0.0339(15) 0.0326(15) -0.0055(12) 0.0070(10) 0.0008(11)
C024 0.0319(13) 0.0323(15) 0.0343(15) -0.0067(12) 0.0147(11) -0.0022(11)
C025 0.0321(13) 0.0228(14) 0.0370(15) 0.0020(12) 0.0154(11) -0.0001(11)
C026 0.0287(13) 0.0250(14) 0.0424(16) -0.0062(12) 0.0182(12) -0.0038(11)
C027 0.0251(12) 0.0206(13) 0.0292(14) -0.0032(11) 0.0083(10) -0.0040(10)
C028 0.0383(14) 0.0260(14) 0.0302(15) 0.0007(12) 0.0106(11) 0.0090(12)
C029 0.0263(13) 0.0323(15) 0.0428(17) -0.0052(13) 0.0160(12) -0.0022(11)
C02A 0.0238(12) 0.0282(14) 0.0338(15) -0.0043(12) 0.0095(11) 0.0008(11)
C02B 0.0215(12) 0.0281(14) 0.0367(15) -0.0093(12) 0.0059(10) 0.0017(10)
C02C 0.0287(12) 0.0209(13) 0.0282(14) -0.0041(11) 0.0026(10) 0.0000(10)
C02D 0.0306(13) 0.0315(15) 0.0381(16) 0.0050(13) 0.0091(12) 0.0067(12)
C02E 0.0302(14) 0.0450(18) 0.056(2) -0.0077(15) 0.0208(13) -0.0079(13)
C02F 0.0264(13) 0.0301(15) 0.0389(16) -0.0064(12) 0.0066(11) -0.0082(11)
C02G 0.0304(13) 0.0254(14) 0.0398(16) -0.0044(12) 0.0106(12) 0.0089(11)
C02H 0.0307(13) 0.0254(15) 0.0485(18) 0.0075(13) 0.0155(12) -0.0021(11)
C02I 0.0457(16) 0.0313(16) 0.0238(14) 0.0003(12) 0.0136(12) 0.0071(12)
C02J 0.0373(14) 0.0345(16) 0.0285(14) -0.0004(12) 0.0099(11) 0.0060(12)
C02K 0.0279(12) 0.0224(13) 0.0296(14) -0.0022(11) 0.0079(10) -0.0022(10)
C02L 0.0352(15) 0.0497(19) 0.0341(17) -0.0105(14) -0.0026(12) 0.0030(14)
C02M 0.0332(14) 0.0324(16) 0.0365(16) 0.0044(13) 0.0117(12) -0.0018(12)
C02N 0.0336(14) 0.0270(15) 0.0322(15) 0.0062(12) 0.0059(11) 0.0112(11)
C02O 0.0364(14) 0.0278(15) 0.0260(14) -0.0054(11) 0.0089(11) -0.0019(11)
C02P 0.0358(14) 0.0337(16) 0.0391(16) -0.0094(13) 0.0190(12) -0.0042(12)
C02Q 0.0370(14) 0.0373(16) 0.0212(14) -0.0018(12) -0.0014(11) 0.0122(12)
C02R 0.0269(13) 0.0292(15) 0.0328(15) 0.0049(12) 0.0019(11) 0.0019(11)
C02S 0.0404(15) 0.0372(17) 0.0227(14) -0.0014(12) 0.0010(11) 0.0143(13)
C02T 0.0306(14) 0.0391(17) 0.0337(16) -0.0091(13) 0.0045(11) -0.0080(12)
C02U 0.0338(14) 0.0402(17) 0.0359(16) 0.0107(13) 0.0156(12) 0.0035(12)
C02V 0.0482(17) 0.0322(16) 0.0469(18) -0.0031(14) 0.0201(14) -0.0102(13)
C02W 0.0361(15) 0.0328(16) 0.0440(17) 0.0103(13) 0.0173(13) -0.0048(12)
C02X 0.0416(15) 0.0273(15) 0.0360(16) -0.0039(12) 0.0165(12) 0.0014(12)
C02Y 0.0280(13) 0.0297(16) 0.0555(19) 0.0015(14) 0.0119(13) 0.0045(12)
C02Z 0.0260(13) 0.0284(15) 0.0460(17) 0.0073(13) 0.0092(12) 0.0020(11)
C030 0.0413(16) 0.0291(16) 0.0389(16) -0.0085(13) 0.0128(13) -0.0052(12)
C031 0.0376(15) 0.0336(16) 0.0358(16) -0.0071(13) 0.0066(12) -0.0113(12)
C032 0.0481(17) 0.0347(17) 0.0469(18) -0.0075(14) 0.0274(14) 0.0024(13)
C033 0.0324(14) 0.0372(17) 0.0509(19) 0.0016(14) 0.0215(13) 0.0043(12)
C034 0.0337(14) 0.0361(17) 0.0481(18) 0.0119(14) 0.0191(13) 0.0109(13)
C035 0.0384(15) 0.0294(16) 0.0312(15) -0.0083(12) -0.0018(12) -0.0004(12)
C036 0.0553(18) 0.0215(15) 0.0436(18) 0.0027(13) 0.0192(14) -0.0001(13)
C037 0.0424(16) 0.0343(16) 0.0347(16) 0.0098(13) 0.0088(12) 0.0130(13)
C038 0.0443(17) 0.0484(19) 0.0269(15) 0.0076(14) -0.0067(12) -0.0226(15)
C039 0.0330(15) 0.0426(18) 0.0506(19) -0.0183(15) 0.0071(13) -0.0058(13)
C03A 0.0449(17) 0.0449(19) 0.0383(17) -0.0145(14) 0.0174(13) -0.0066(14)
C03B 0.0547(18) 0.0336(16) 0.0318(16) -0.0053(13) 0.0197(13) -0.0141(14)
C03C 0.0329(14) 0.0344(16) 0.0388(16) 0.0098(13) 0.0058(12) -0.0028(12)
C03D 0.0291(14) 0.0413(18) 0.0477(18) -0.0123(15) 0.0072(12) -0.0079(13)
C03E 0.0438(17) 0.0344(17) 0.052(2) 0.0005(15) 0.0078(14) 0.0140(14)
C03F 0.0390(15) 0.0453(19) 0.0414(18) -0.0149(14) 0.0159(13) -0.0001(13)
C03G 0.0385(16) 0.0470(19) 0.0440(18) -0.0155(15) 0.0110(13) -0.0186(14)
C03H 0.0527(19) 0.0398(19) 0.0480(19) 0.0066(15) 0.0126(15) 0.0201(15)
C03I 0.068(2) 0.0358(18) 0.0351(17) 0.0064(14) 0.0203(15) -0.0029(15)
C03J 0.0514(18) 0.0359(17) 0.0495(19) 0.0026(14) 0.0252(15) -0.0121(14)
C03K 0.0334(15) 0.0431(18) 0.0476(18) -0.0193(15) 0.0151(13) -0.0004(13)
C03L 0.0517(18) 0.0437(18) 0.0271(15) -0.0057(13) 0.0092(13) 0.0081(14)
C03M 0.0365(15) 0.0260(16) 0.088(3) 0.0009(16) 0.0324(16) 0.0068(13)
C03N 0.0457(18) 0.052(2) 0.0444(19) -0.0135(16) 0.0053(14) -0.0264(16)
C03O 0.0498(18) 0.0461(19) 0.0479(19) -0.0147(15) 0.0261(15) -0.0069(15)
C03P 0.071(2) 0.051(2) 0.0279(16) 0.0077(14) 0.0208(15) 0.0231(17)
C03Q 0.0437(18) 0.050(2) 0.067(2) 0.0265(18) 0.0106(16) -0.0101(16)
C03R 0.059(2) 0.050(2) 0.0393(18) 0.0081(16) 0.0074(15) 0.0340(17)
C03S 0.0508(19) 0.043(2) 0.078(3) 0.0155(18) 0.0344(18) -0.0012(16)
C03T 0.0385(16) 0.044(2) 0.076(3) -0.0188(18) 0.0264(16) -0.0165(15)
C03U 0.059(2) 0.052(2) 0.088(3) 0.038(2) 0.040(2) 0.0320(18)
C03V 0.082(3) 0.044(2) 0.043(2) 0.0183(16) 0.0237(18) -0.0021(18)
C03W 0.076(3) 0.067(3) 0.050(2) 0.0151(19) 0.0041(19) 0.048(2)

loop_
_atom_type_symbol
_atom_type_description
_atom_type_scat_dispersion_real
_atom_type_scat_dispersion_imag
_atom_type_scat_source
C C 0.0181 0.0091 'International Tables Vol C Tables 4.2.6.8 and 6.1.1.4'
H H 0.0000 0.0000 'International Tables Vol C Tables 4.2.6.8 and 6.1.1.4'
N N 0.0311 0.0180 'International Tables Vol C Tables 4.2.6.8 and 6.1.1.4'
S S 0.3331 0.5567 'International Tables Vol C Tables 4.2.6.8 and 6.1.1.4'
Si Si 0.2541 0.3302 'International Tables Vol C Tables 4.2.6.8 and 6.1.1.4'

loop_
_geom_angle_atom_site_label_1
_geom_angle_atom_site_label_2
_geom_angle_atom_site_label_3
_geom_angle
C01Q S001 C017 89.42(11)
C013 S002 C014 89.63(11)
C01E S003 C016 89.51(11)
C01F S004 C00Z 89.76(11)
C011 S005 C01I 89.61(11)
C01C S006 C00Y 89.63(11)
C017 Si00 C025 105.58(11)
C01O Si00 C017 106.65(11)
C01O Si00 C025 117.08(12)
C01O Si00 C02K 109.90(11)
C02K Si00 C017 107.12(11)
C02K Si00 C025 109.93(12)
C00Y Si1 C01B 106.42(11)
C00Y Si1 C01S 107.45(10)
C00Y Si1 C01Y 106.44(11)
C01S Si1 C01B 109.09(12)
C01Y Si1 C01B 110.11(12)
C01Y Si1 C01S 116.79(12)
C018 S009 C01K 89.65(11)
C012 Si2 C01N 106.57(10)
C012 Si2 C01P 106.44(11)
C019 Si2 C012 107.54(11)
C019 Si2 C01N 115.32(11)
C019 Si2 C01P 111.73(11)
C01N Si2 C01P 108.75(11)
C01T S00B C012 89.77(11)
C01I Si3 C01J 108.35(11)
C01Z Si3 C01I 106.33(11)
C01Z Si3 C01J 108.37(12)
C037 Si3 C01I 106.12(12)
C037 Si3 C01J 108.67(13)
C037 Si3 C01Z 118.61(13)
C00Z Si4 C01W 105.82(11)
C00Z Si4 C02A 108.19(12)
C00Z Si4 C02M 105.70(11)
C02A Si4 C01W 108.28(12)
C02M Si4 C01W 119.46(13)
C02M Si4 C02A 108.89(13)
C014 Si5 C01G 105.47(11)
C014 Si5 C026 107.95(11)
C014 Si5 C027 107.43(11)
C01G Si5 C026 110.05(12)
C01G Si5 C027 115.91(12)
C026 Si5 C027 109.65(12)
C016 Si6 C01H 106.84(11)
C016 Si6 C029 104.75(12)
C028 Si6 C016 111.75(12)
C028 Si6 C01H 110.81(12)
C028 Si6 C029 109.19(13)
C029 Si6 C01H 113.38(12)
C01K Si7 C023 108.68(12)
C01K Si7 C02B 104.23(11)
C02B Si7 C023 107.88(12)
C034 Si7 C01K 108.06(12)
C034 Si7 C023 109.03(13)
C034 Si7 C02B 118.56(14)
C00U N00H C01A 123.95(19)
C00U N00H C01D 104.35(19)
C01D N00H C01A 131.3(2)
C00T N00I C01U 131.58(19)
C00V N00I C00T 104.67(19)
C00V N00I C01U 123.7(2)
C00W N00J C010 104.72(19)
C00W N00J C01V 124.7(2)
C010 N00J C01V 129.83(19)
C012 N00K C010 109.75(19)
C017 N00L C01D 110.0(2)
C00Z N00M C00U 109.4(2)
C01I N00N C00T 109.72(19)
C00Y N00O C00X 109.9(2)
C00X N00P C01X 130.74(19)
C015 N00P C00X 104.95(19)
C015 N00P C01X 124.3(2)
C01K N00Q C00V 109.5(2)
C014 N00R C015 109.8(2)
C016 N00S C00W 109.6(2)
N00I C00T C011 110.8(2)
N00N C00T N00I 132.0(2)
N00N C00T C011 117.2(2)
N00H C00U C01F 111.8(2)
N00M C00U N00H 129.9(2)
N00M C00U C01F 118.2(2)
N00I C00V C018 111.8(2)
N00Q C00V N00I 130.5(2)
N00Q C00V C018 117.7(2)
N00S C00W N00J 130.3(2)
N00S C00W C01E 117.9(2)
C01E C00W N00J 111.8(2)
N00O C00X N00P 132.0(2)
N00O C00X C01C 117.3(2)
N00P C00X C01C 110.7(2)
S006 C00Y Si1 122.80(14)
N00O C00Y S006 114.37(17)
N00O C00Y Si1 122.48(17)
S004 C00Z Si4 122.84(14)
N00M C00Z S004 114.29(17)
N00M C00Z Si4 122.51(17)
N00J C010 C01T 110.6(2)
N00K C010 N00J 131.8(2)
N00K C010 C01T 117.5(2)
C00T C011 S005 109.04(17)
C00T C011 C018 106.9(2)
C018 C011 S005 144.08(19)
S00B C012 Si2 121.66(14)
N00K C012 Si2 123.97(17)
N00K C012 S00B 114.33(17)
C015 C013 S002 108.09(17)
C015 C013 C01C 106.6(2)
C01C C013 S002 145.3(2)
S002 C014 Si5 124.85(13)
N00R C014 S002 114.36(18)
N00R C014 Si5 120.74(18)
N00P C015 C013 111.2(2)
N00R C015 N00P 130.6(2)
N00R C015 C013 118.2(2)
S003 C016 Si6 125.74(14)
N00S C016 S003 114.48(18)
N00S C016 Si6 118.79(19)
S001 C017 Si00 121.68(13)
N00L C017 S001 114.35(18)
N00L C017 Si00 123.97(18)
C00V C018 S009 108.46(17)
C00V C018 C011 105.8(2)
C011 C018 S009 145.7(2)
Si2 C019 H019 106.4
C02N C019 Si2 111.79(18)
C02N C019 H019 106.4
C02N C019 C02U 110.8(2)
C02U C019 Si2 114.59(17)
C02U C019 H019 106.4
N00H C01A C020 108.4(2)
N00H C01A C021 110.10(19)
N00H C01A C02O 108.7(2)
C020 C01A C02O 109.6(2)
C021 C01A C020 110.3(2)
C021 C01A C02O 109.6(2)
Si1 C01B H01B 107.2
C02Y C01B Si1 112.18(19)
C02Y C01B H01B 107.2
C02Y C01B C032 110.4(2)
C032 C01B Si1 112.26(18)
C032 C01B H01B 107.2
C00X C01C S006 108.86(17)
C00X C01C C013 106.6(2)
C013 C01C S006 144.58(19)
N00L C01D N00H 132.1(2)
N00L C01D C01Q 117.1(2)
C01Q C01D N00H 110.8(2)
C00W C01E S003 108.50(17)
C00W C01E C01T 106.0(2)
C01T C01E S003 145.4(2)
C00U C01F S004 108.29(17)
C00U C01F C01Q 106.1(2)
C01Q C01F S004 145.37(19)
Si5 C01G H01G 106.2
C02H C01G Si5 111.71(17)
C02H C01G H01G 106.2
C02H C01G C02Z 110.2(2)
C02Z C01G Si5 115.65(18)
C02Z C01G H01G 106.2
Si6 C01H H01H 106.2
C02J C01H Si6 115.71(19)
C02J C01H H01H 106.2
C02J C01H C030 109.5(2)
C030 C01H Si6 112.46(18)
C030 C01H H01H 106.2
S005 C01I Si3 119.68(14)
N00N C01I S005 114.42(17)
N00N C01I Si3 125.80(17)
Si3 C01J H01M 106.7
C022 C01J Si3 113.87(18)
C022 C01J H01M 106.7
C022 C01J C03D 109.7(2)
C03D C01J Si3 112.6(2)
C03D C01J H01M 106.7
S009 C01K Si7 123.34(13)
N00Q C01K S009 114.67(18)
N00Q C01K Si7 121.88(19)
H01A C01L H01C 109.5
H01A C01L H01D 109.5
H01C C01L H01D 109.5
C01N C01L H01A 109.5
C01N C01L H01C 109.5
C01N C01L H01D 109.5
H01E C01M H01F 109.5
H01E C01M H01I 109.5
H01F C01M H01I 109.5
C01N C01M H01E 109.5
C01N C01M H01F 109.5
C01N C01M H01I 109.5
Si2 C01N H01N 106.1
C01L C01N Si2 113.13(16)
C01L C01N H01N 106.1
C01M C01N Si2 114.52(17)
C01M C01N C01L 110.3(2)
C01M C01N H01N 106.1
Si00 C01O H01O 107.9
C02P C01O Si00 113.96(17)
C02P C01O H01O 107.9
C02P C01O C033 109.6(2)
C033 C01O Si00 109.34(18)
C033 C01O H01O 107.9
Si2 C01P H01P 107.8
C01R C01P Si2 110.05(16)
C01R C01P H01P 107.8
C02T C01P Si2 112.80(18)
C02T C01P H01P 107.8
C02T C01P C01R 110.4(2)
C01D C01Q S001 109.22(17)
C01D C01Q C01F 106.9(2)
C01F C01Q S001 143.8(2)
C01P C01R H01J 109.5
C01P C01R H01K 109.5
C01P C01R H01L 109.5
H01J C01R H01K 109.5
H01J C01R H01L 109.5
H01K C01R H01L 109.5
Si1 C01S H01S 106.1
C02D C01S Si1 113.94(18)
C02D C01S H01S 106.1
C02W C01S Si1 113.75(17)
C02W C01S H01S 106.1
C02W C01S C02D 110.2(2)
C010 C01T S00B 108.61(17)
C010 C01T C01E 106.8(2)
C01E C01T S00B 144.54(19)
N00I C01U C02I 108.4(2)
N00I C01U C02Q 109.9(2)
N00I C01U C035 108.2(2)
C02Q C01U C02I 109.9(2)
C02Q C01U C035 110.1(2)
C035 C01U C02I 110.2(2)
N00J C01V C02C 109.2(2)
N00J C01V C02S 109.8(2)
N00J C01V C03B 108.4(2)
C02C C01V C02S 108.4(2)
C03B C01V C02C 110.9(2)
C03B C01V C02S 110.2(2)
Si4 C01W H01W 105.5
C03A C01W Si4 115.96(19)
C03A C01W H01W 105.5
C03A C01W C03G 110.7(2)
C03G C01W Si4 112.81(19)
C03G C01W H01W 105.5
N00P C01X C02R 109.0(2)
N00P C01X C038 109.6(2)
N00P C01X C03P 108.7(2)
C02R C01X C038 108.5(2)
C02R C01X C03P 109.5(2)
C03P C01X C038 111.5(3)
Si1 C01Y H01Y 106.0
C03L C01Y Si1 114.89(18)
C03L C01Y H01Y 106.0
C03L C01Y C03N 110.9(2)
C03N C01Y Si1 112.4(2)
C03N C01Y H01Y 106.0
Si3 C01Z H01Z 106.2
C02G C01Z Si3 113.95(17)
C02G C01Z H01Z 106.2
C03T C01Z Si3 113.9(2)
C03T C01Z H01Z 106.2
C03T C01Z C02G 109.7(2)
C01A C020 H02A 109.5
C01A C020 H02B 109.5
C01A C020 H02C 109.5
H02A C020 H02B 109.5
H02A C020 H02C 109.5
H02B C020 H02C 109.5
C01A C021 H02D 109.5
C01A C021 H02E 109.5
C01A C021 H02F 109.5
H02D C021 H02E 109.5
H02D C021 H02F 109.5
H02E C021 H02F 109.5
C01J C022 H1CA 109.5
C01J C022 H 109.5
C01J C022 HA 109.5
H1CA C022 H 109.5
H1CA C022 HA 109.5
H C022 HA 109.5
Si7 C023 H023 106.6
C02L C023 Si7 115.4(2)
C02L C023 H023 106.6
C02L C023 C02V 109.5(2)
C02V C023 Si7 111.54(18)
C02V C023 H023 106.6
H02S C024 H02T 109.5
H02S C024 H02U 109.5
H02T C024 H02U 109.5
C027 C024 H02S 109.5
C027 C024 H02T 109.5
C027 C024 H02U 109.5
Si00 C025 H025 105.9
C036 C025 Si00 112.91(19)
C036 C025 H025 105.9
C036 C025 C03C 110.3(2)
C03C C025 Si00 115.21(19)
C03C C025 H025 105.9
Si5 C026 H026 107.7
C03M C026 Si5 110.1(2)
C03M C026 H026 107.7
C03O C026 Si5 112.75(19)
C03O C026 H026 107.7
C03O C026 C03M 110.8(3)
Si5 C027 H027 106.7
C024 C027 Si5 113.26(17)
C024 C027 H027 106.7
C024 C027 C02F 110.0(2)
C02F C027 Si5 113.08(18)
C02F C027 H027 106.7
Si6 C028 H028 106.4
C03I C028 Si6 116.4(2)
C03I C028 H028 106.4
C03I C028 C03R 110.5(3)
C03R C028 Si6 110.2(2)
C03R C028 H028 106.4
Si6 C029 H029 107.3
C02E C029 Si6 112.5(2)
C02E C029 H029 107.3
C03J C029 Si6 112.66(18)
C03J C029 H029 107.3
C03J C029 C02E 109.5(2)
Si4 C02A H02G 106.7
C03E C02A Si4 112.6(2)
C03E C02A H02G 106.7
C03E C02A C03F 109.8(2)
C03F C02A Si4 113.74(18)
C03F C02A H02G 106.7
Si7 C02B H2CA 106.0
C039 C02B Si7 113.8(2)
C039 C02B H2CA 106.0
C03K C02B Si7 113.72(18)
C03K C02B H2CA 106.0
C03K C02B C039 110.5(2)
C01V C02C H9AA 109.5
C01V C02C HB 109.5
C01V C02C HC 109.5
H9AA C02C HB 109.5
H9AA C02C HC 109.5
HB C02C HC 109.5
C01S C02D H02V 109.5
C01S C02D H02W 109.5
C01S C02D H02X 109.5
H02V C02D H02W 109.5
H02V C02D H02X 109.5
H02W C02D H02X 109.5
C029 C02E H0BA 109.5
C029 C02E HD 109.5
C029 C02E HE 109.5
H0BA C02E HD 109.5
H0BA C02E HE 109.5
HD C02E HE 109.5
C027 C02F H02Y 109.5
C027 C02F HF 109.5
C027 C02F HG 109.5
H02Y C02F HF 109.5
H02Y C02F HG 109.5
HF C02F HG 109.5
C01Z C02G H3CA 109.5
C01Z C02G HH 109.5
C01Z C02G HI 109.5
H3CA C02G HH 109.5
H3CA C02G HI 109.5
HH C02G HI 109.5
C01G C02H H02Z 109.5
C01G C02H HJ 109.5
C01G C02H HK 109.5
H02Z C02H HJ 109.5
H02Z C02H HK 109.5
HJ C02H HK 109.5
C01U C02I H4CA 109.5
C01U C02I HL 109.5
C01U C02I HM 109.5
H4CA C02I HL 109.5
H4CA C02I HM 109.5
HL C02I HM 109.5
C01H C02J H1BA 109.5
C01H C02J HN 109.5
C01H C02J HO 109.5
H1BA C02J HN 109.5
H1BA C02J HO 109.5
HN C02J HO 109.5
Si00 C02K H02K 106.5
C02X C02K Si00 112.92(18)
C02X C02K H02K 106.5
C02X C02K C031 110.4(2)
C031 C02K Si00 113.59(19)
C031 C02K H02K 106.5
C023 C02L H5CA 109.5
C023 C02L HP 109.5
C023 C02L HQ 109.5
H5CA C02L HP 109.5
H5CA C02L HQ 109.5
HP C02L HQ 109.5
Si4 C02M H02M 105.2
C03H C02M Si4 113.3(2)
C03H C02M H02M 105.2
C03Q C02M Si4 114.5(2)
C03Q C02M H02M 105.2
C03Q C02M C03H 112.2(3)
C019 C02N H2BA 109.5
C019 C02N HR 109.5
C019 C02N HS 109.5
H2BA C02N HR 109.5
H2BA C02N HS 109.5
HR C02N HS 109.5
C01A C02O H02H 109.5
C01A C02O H02I 109.5
C01A C02O H02J 109.5
H02H C02O H02I 109.5
H02H C02O H02J 109.5
H02I C02O H02J 109.5
C01O C02P H02L 109.5
C01O C02P H02N 109.5
C01O C02P H02O 109.5
H02L C02P H02N 109.5
H02L C02P H02O 109.5
H02N C02P H02O 109.5
C01U C02Q H6CA 109.5
C01U C02Q HT 109.5
C01U C02Q HU 109.5
H6CA C02Q HT 109.5
H6CA C02Q HU 109.5
HT C02Q HU 109.5
C01X C02R H02 109.5
C01X C02R HV 109.5
C01X C02R HW 109.5
H02 C02R HV 109.5
H02 C02R HW 109.5
HV C02R HW 109.5
C01V C02S H3BA 109.5
C01V C02S HX 109.5
C01V C02S HY 109.5
H3BA C02S HX 109.5
H3BA C02S HY 109.5
HX C02S HY 109.5
C01P C02T H4BA 109.5
C01P C02T HZ 109.5
C01P C02T H7DA 109.5
H4BA C02T HZ 109.5
H4BA C02T H7DA 109.5
HZ C02T H7DA 109.5
C019 C02U H5BA 109.5
C019 C02U H8DA 109.5
C019 C02U H9DA 109.5
H5BA C02U H8DA 109.5
H5BA C02U H9DA 109.5
H8DA C02U H9DA 109.5
C023 C02V H7CA 109.5
C023 C02V H0EA 109.5
C023 C02V H1EA 109.5
H7CA C02V H0EA 109.5
H7CA C02V H1EA 109.5
H0EA C02V H1EA 109.5
C01S C02W H0AA 109.5
C01S C02W H2EA 109.5
C01S C02W H3EA 109.5
H0AA C02W H2EA 109.5
H0AA C02W H3EA 109.5
H2EA C02W H3EA 109.5
C02K C02X H02P 109.5
C02K C02X H02Q 109.5
C02K C02X H02R 109.5
H02P C02X H02Q 109.5
H02P C02X H02R 109.5
H02Q C02X H02R 109.5
C01B C02Y H1AA 109.5
C01B C02Y H4EA 109.5
C01B C02Y H5EA 109.5
H1AA C02Y H4EA 109.5
H1AA C02Y H5EA 109.5
H4EA C02Y H5EA 109.5
C01G C02Z H2AA 109.5
C01G C02Z H6EA 109.5
C01G C02Z H7EA 109.5
H2AA C02Z H6EA 109.5
H2AA C02Z H7EA 109.5
H6EA C02Z H7EA 109.5
C01H C030 H6BA 109.5
C01H C030 H8EA 109.5
C01H C030 H9EA 109.5
H6BA C030 H8EA 109.5
H6BA C030 H9EA 109.5
H8EA C030 H9EA 109.5
C02K C031 H03A 109.5
C02K C031 H03B 109.5
C02K C031 H03C 109.5
H03A C031 H03B 109.5
H03A C031 H03C 109.5
H03B C031 H03C 109.5
C01B C032 H03 109.5
C01B C032 H0FA 109.5
C01B C032 H1FA 109.5
H03 C032 H0FA 109.5
H03 C032 H1FA 109.5
H0FA C032 H1FA 109.5
C01O C033 H03D 109.5
C01O C033 H03E 109.5
C01O C033 H03F 109.5
H03D C033 H03E 109.5
H03D C033 H03F 109.5
H03E C033 H03F 109.5
Si7 C034 H034 106.1
C03S C034 Si7 114.7(2)
C03S C034 H034 106.1
C03S C034 C03U 111.1(3)
C03U C034 Si7 111.9(2)
C03U C034 H034 106.1
C01U C035 H8CA 109.5
C01U C035 H2FA 109.5
C01U C035 H3FA 109.5
H8CA C035 H2FA 109.5
H8CA C035 H3FA 109.5
H2FA C035 H3FA 109.5
C025 C036 H03G 109.5
C025 C036 H03H 109.5
C025 C036 H03I 109.5
H03G C036 H03H 109.5
H03G C036 H03I 109.5
H03H C036 H03I 109.5
Si3 C037 H037 105.6
C03V C037 Si3 114.9(2)
C03V C037 H037 105.6
C03W C037 Si3 112.4(2)
C03W C037 H037 105.6
C03W C037 C03V 111.9(3)
C01X C038 H3AA 109.5
C01X C038 H4FA 109.5
C01X C038 H5FA 109.5
H3AA C038 H4FA 109.5
H3AA C038 H5FA 109.5
H4FA C038 H5FA 109.5
C02B C039 H9CA 109.5
C02B C039 H6FA 109.5
C02B C039 H7FA 109.5
H9CA C039 H6FA 109.5
H9CA C039 H7FA 109.5
H6FA C039 H7FA 109.5
C01W C03A H03J 109.5
C01W C03A H03K 109.5
C01W C03A H03L 109.5
H03J C03A H03K 109.5
H03J C03A H03L 109.5
H03K C03A H03L 109.5
C01V C03B H7BA 109.5
C01V C03B H8FA 109.5
C01V C03B H9FA 109.5
H7BA C03B H8FA 109.5
H7BA C03B H9FA 109.5
H8FA C03B H9FA 109.5
C025 C03C H03M 109.5
C025 C03C H03N 109.5
C025 C03C H03O 109.5
H03M C03C H03N 109.5
H03M C03C H03O 109.5
H03N C03C H03O 109.5
C01J C03D H0DA 109.5
C01J C03D H0GA 109.5
C01J C03D H1GA 109.5
H0DA C03D H0GA 109.5
H0DA C03D H1GA 109.5
H0GA C03D H1GA 109.5
C02A C03E H03P 109.5
C02A C03E H03Q 109.5
C02A C03E H03R 109.5
H03P C03E H03Q 109.5
H03P C03E H03R 109.5
H03Q C03E H03R 109.5
C02A C03F H03S 109.5
C02A C03F H03T 109.5
C02A C03F H03U 109.5
H03S C03F H03T 109.5
H03S C03F H03U 109.5
H03T C03F H03U 109.5
C01W C03G H03V 109.5
C01W C03G H03W 109.5
C01W C03G H03X 109.5
H03V C03G H03W 109.5
H03V C03G H03X 109.5
H03W C03G H03X 109.5
C02M C03H H03Y 109.5
C02M C03H H2GA 109.5
C02M C03H H3GA 109.5
H03Y C03H H2GA 109.5
H03Y C03H H3GA 109.5
H2GA C03H H3GA 109.5
C028 C03I H8BA 109.5
C028 C03I H4GA 109.5
C028 C03I H5GA 109.5
H8BA C03I H4GA 109.5
H8BA C03I H5GA 109.5
H4GA C03I H5GA 109.5
C029 C03J H9BA 109.5
C029 C03J H6GA 109.5
C029 C03J H7GA 109.5
H9BA C03J H6GA 109.5
H9BA C03J H7GA 109.5
H6GA C03J H7GA 109.5
C02B C03K H1DA 109.5
C02B C03K H8GA 109.5
C02B C03K H9GA 109.5
H1DA C03K H8GA 109.5
H1DA C03K H9GA 109.5
H8GA C03K H9GA 109.5
C01Y C03L H4AA 109.5
C01Y C03L H0HA 109.5
C01Y C03L H1HA 109.5
H4AA C03L H0HA 109.5
H4AA C03L H1HA 109.5
H0HA C03L H1HA 109.5
C026 C03M H5AA 109.5
C026 C03M H2HA 109.5
C026 C03M H3HA 109.5
H5AA C03M H2HA 109.5
H5AA C03M H3HA 109.5
H2HA C03M H3HA 109.5
C01Y C03N H6AA 109.5
C01Y C03N H4HA 109.5
C01Y C03N H5HA 109.5
H6AA C03N H4HA 109.5
H6AA C03N H5HA 109.5
H4HA C03N H5HA 109.5
C026 C03O H7AA 109.5
C026 C03O H6HA 109.5
C026 C03O H7HA 109.5
H7AA C03O H6HA 109.5
H7AA C03O H7HA 109.5
H6HA C03O H7HA 109.5
C01X C03P H8AA 109.5
C01X C03P H8HA 109.5
C01X C03P H9HA 109.5
H8AA C03P H8HA 109.5
H8AA C03P H9HA 109.5
H8HA C03P H9HA 109.5
C02M C03Q H03Z 109.5
C02M C03Q H0IA 109.5
C02M C03Q H1IA 109.5
H03Z C03Q H0IA 109.5
H03Z C03Q H1IA 109.5
H0IA C03Q H1IA 109.5
C028 C03R H0CA 109.5
C028 C03R H2IA 109.5
C028 C03R H3IA 109.5
H0CA C03R H2IA 109.5
H0CA C03R H3IA 109.5
H2IA C03R H3IA 109.5
C034 C03S H2DA 109.5
C034 C03S H4IA 109.5
C034 C03S H5IA 109.5
H2DA C03S H4IA 109.5
H2DA C03S H5IA 109.5
H4IA C03S H5IA 109.5
C01Z C03T H3DA 109.5
C01Z C03T H6IA 109.5
C01Z C03T H7IA 109.5
H3DA C03T H6IA 109.5
H3DA C03T H7IA 109.5
H6IA C03T H7IA 109.5
C034 C03U H4DA 109.5
C034 C03U H8IA 109.5
C034 C03U H9IA 109.5
H4DA C03U H8IA 109.5
H4DA C03U H9IA 109.5
H8IA C03U H9IA 109.5
C037 C03V H5DA 109.5
C037 C03V H0JA 109.5
C037 C03V H1JA 109.5
H5DA C03V H0JA 109.5
H5DA C03V H1JA 109.5
H0JA C03V H1JA 109.5
C037 C03W H6DA 109.5
C037 C03W H2JA 109.5
C037 C03W H3JA 109.5
H6DA C03W H2JA 109.5
H6DA C03W H3JA 109.5
H2JA C03W H3JA 109.5

loop_
_geom_bond_atom_site_label_1
_geom_bond_atom_site_label_2
_geom_bond_distance
S001 C017 1.769(2)
S001 C01Q 1.708(2)
S002 C013 1.719(2)
S002 C014 1.764(2)
S003 C016 1.758(3)
S003 C01E 1.717(2)
S004 C00Z 1.773(2)
S004 C01F 1.712(2)
S005 C011 1.703(2)
S005 C01I 1.768(2)
S006 C00Y 1.766(2)
S006 C01C 1.710(2)
Si00 C017 1.891(2)
Si00 C01O 1.883(3)
Si00 C025 1.899(3)
Si00 C02K 1.888(3)
Si1 C00Y 1.884(2)
Si1 C01B 1.894(3)
Si1 C01S 1.891(3)
Si1 C01Y 1.887(3)
S009 C018 1.714(2)
S009 C01K 1.764(3)
Si2 C012 1.881(2)
Si2 C019 1.878(3)
Si2 C01N 1.887(2)
Si2 C01P 1.890(3)
S00B C012 1.767(2)
S00B C01T 1.706(2)
Si3 C01I 1.889(2)
Si3 C01J 1.890(3)
Si3 C01Z 1.884(3)
Si3 C037 1.878(3)
Si4 C00Z 1.876(2)
Si4 C01W 1.885(3)
Si4 C02A 1.883(3)
Si4 C02M 1.881(3)
Si5 C014 1.879(2)
Si5 C01G 1.879(3)
Si5 C026 1.887(3)
Si5 C027 1.887(3)
Si6 C016 1.885(2)
Si6 C01H 1.892(3)
Si6 C028 1.876(3)
Si6 C029 1.891(3)
Si7 C01K 1.883(2)
Si7 C023 1.893(3)
Si7 C02B 1.886(3)
Si7 C034 1.876(3)
N00H C00U 1.389(3)
N00H C01A 1.497(3)
N00H C01D 1.400(3)
N00I C00T 1.395(3)
N00I C00V 1.389(3)
N00I C01U 1.495(3)
N00J C00W 1.389(3)
N00J C010 1.395(3)
N00J C01V 1.497(3)
N00K C010 1.360(3)
N00K C012 1.318(3)
N00L C017 1.319(3)
N00L C01D 1.362(3)
N00M C00U 1.362(3)
N00M C00Z 1.319(3)
N00N C00T 1.363(3)
N00N C01I 1.318(3)
N00O C00X 1.361(3)
N00O C00Y 1.321(3)
N00P C00X 1.396(3)
N00P C015 1.388(3)
N00P C01X 1.496(3)
N00Q C00V 1.364(3)
N00Q C01K 1.318(3)
N00R C014 1.319(3)
N00R C015 1.351(3)
N00S C00W 1.353(3)
N00S C016 1.324(3)
C00T C011 1.397(3)
C00U C01F 1.392(3)
C00V C018 1.395(3)
C00W C01E 1.388(3)
C00X C01C 1.397(3)
C010 C01T 1.398(3)
C011 C018 1.418(3)
C013 C015 1.392(3)
C013 C01C 1.413(3)
C019 H019 1.0000
C019 C02N 1.533(3)
C019 C02U 1.533(3)
C01A C020 1.534(3)
C01A C021 1.524(3)
C01A C02O 1.538(3)
C01B H01B 1.0000
C01B C02Y 1.531(4)
C01B C032 1.535(4)
C01D C01Q 1.394(3)
C01E C01T 1.417(3)
C01F C01Q 1.410(3)
C01G H01G 1.0000
C01G C02H 1.533(3)
C01G C02Z 1.542(3)
C01H H01H 1.0000
C01H C02J 1.536(4)
C01H C030 1.539(4)
C01J H01M 1.0000
C01J C022 1.520(4)
C01J C03D 1.525(4)
C01L H01A 0.9800
C01L H01C 0.9800
C01L H01D 0.9800
C01L C01N 1.540(3)
C01M H01E 0.9800
C01M H01F 0.9800
C01M H01I 0.9800
C01M C01N 1.536(3)
C01N H01N 1.0000
C01O H01O 1.0000
C01O C02P 1.532(4)
C01O C033 1.541(4)
C01P H01P 1.0000
C01P C01R 1.555(4)
C01P C02T 1.525(3)
C01R H01J 0.9800
C01R H01K 0.9800
C01R H01L 0.9800
C01S H01S 1.0000
C01S C02D 1.531(3)
C01S C02W 1.530(3)
C01U C02I 1.532(4)
C01U C02Q 1.522(3)
C01U C035 1.530(4)
C01V C02C 1.524(3)
C01V C02S 1.528(3)
C01V C03B 1.517(4)
C01W H01W 1.0000
C01W C03A 1.532(4)
C01W C03G 1.534(3)
C01X C02R 1.520(4)
C01X C038 1.528(3)
C01X C03P 1.520(4)
C01Y H01Y 1.0000
C01Y C03L 1.528(4)
C01Y C03N 1.532(4)
C01Z H01Z 1.0000
C01Z C02G 1.542(3)
C01Z C03T 1.540(4)
C020 H02A 0.9800
C020 H02B 0.9800
C020 H02C 0.9800
C021 H02D 0.9800
C021 H02E 0.9800
C021 H02F 0.9800
C022 H1CA 0.9800
C022 H 0.9800
C022 HA 0.9800
C023 H023 1.0000
C023 C02L 1.529(4)
C023 C02V 1.529(4)
C024 H02S 0.9800
C024 H02T 0.9800
C024 H02U 0.9800
C024 C027 1.538(3)
C025 H025 1.0000
C025 C036 1.533(4)
C025 C03C 1.540(4)
C026 H026 1.0000
C026 C03M 1.542(4)
C026 C03O 1.528(4)
C027 H027 1.0000
C027 C02F 1.544(3)
C028 H028 1.0000
C028 C03I 1.532(4)
C028 C03R 1.535(4)
C029 H029 1.0000
C029 C02E 1.557(4)
C029 C03J 1.540(4)
C02A H02G 1.0000
C02A C03E 1.527(4)
C02A C03F 1.529(4)
C02B H2CA 1.0000
C02B C039 1.539(4)
C02B C03K 1.536(3)
C02C H9AA 0.9800
C02C HB 0.9800
C02C HC 0.9800
C02D H02V 0.9800
C02D H02W 0.9800
C02D H02X 0.9800
C02E H0BA 0.9800
C02E HD 0.9800
C02E HE 0.9800
C02F H02Y 0.9800
C02F HF 0.9800
C02F HG 0.9800
C02G H3CA 0.9800
C02G HH 0.9800
C02G HI 0.9800
C02H H02Z 0.9800
C02H HJ 0.9800
C02H HK 0.9800
C02I H4CA 0.9800
C02I HL 0.9800
C02I HM 0.9800
C02J H1BA 0.9800
C02J HN 0.9800
C02J HO 0.9800
C02K H02K 1.0000
C02K C02X 1.537(4)
C02K C031 1.544(3)
C02L H5CA 0.9800
C02L HP 0.9800
C02L HQ 0.9800
C02M H02M 1.0000
C02M C03H 1.521(4)
C02M C03Q 1.512(4)
C02N H2BA 0.9800
C02N HR 0.9800
C02N HS 0.9800
C02O H02H 0.9800
C02O H02I 0.9800
C02O H02J 0.9800
C02P H02L 0.9800
C02P H02N 0.9800
C02P H02O 0.9800
C02Q H6CA 0.9800
C02Q HT 0.9800
C02Q HU 0.9800
C02R H02 0.9800
C02R HV 0.9800
C02R HW 0.9800
C02S H3BA 0.9800
C02S HX 0.9800
C02S HY 0.9800
C02T H4BA 0.9800
C02T HZ 0.9800
C02T H7DA 0.9800
C02U H5BA 0.9800
C02U H8DA 0.9800
C02U H9DA 0.9800
C02V H7CA 0.9800
C02V H0EA 0.9800
C02V H1EA 0.9800
C02W H0AA 0.9800
C02W H2EA 0.9800
C02W H3EA 0.9800
C02X H02P 0.9800
C02X H02Q 0.9800
C02X H02R 0.9800
C02Y H1AA 0.9800
C02Y H4EA 0.9800
C02Y H5EA 0.9800
C02Z H2AA 0.9800
C02Z H6EA 0.9800
C02Z H7EA 0.9800
C030 H6BA 0.9800
C030 H8EA 0.9800
C030 H9EA 0.9800
C031 H03A 0.9800
C031 H03B 0.9800
C031 H03C 0.9800
C032 H03 0.9800
C032 H0FA 0.9800
C032 H1FA 0.9800
C033 H03D 0.9800
C033 H03E 0.9800
C033 H03F 0.9800
C034 H034 1.0000
C034 C03S 1.514(4)
C034 C03U 1.529(4)
C035 H8CA 0.9800
C035 H2FA 0.9800
C035 H3FA 0.9800
C036 H03G 0.9800
C036 H03H 0.9800
C036 H03I 0.9800
C037 H037 1.0000
C037 C03V 1.535(4)
C037 C03W 1.533(4)
C038 H3AA 0.9800
C038 H4FA 0.9800
C038 H5FA 0.9800
C039 H9CA 0.9800
C039 H6FA 0.9800
C039 H7FA 0.9800
C03A H03J 0.9800
C03A H03K 0.9800
C03A H03L 0.9800
C03B H7BA 0.9800
C03B H8FA 0.9800
C03B H9FA 0.9800
C03C H03M 0.9800
C03C H03N 0.9800
C03C H03O 0.9800
C03D H0DA 0.9800
C03D H0GA 0.9800
C03D H1GA 0.9800
C03E H03P 0.9800
C03E H03Q 0.9800
C03E H03R 0.9800
C03F H03S 0.9800
C03F H03T 0.9800
C03F H03U 0.9800
C03G H03V 0.9800
C03G H03W 0.9800
C03G H03X 0.9800
C03H H03Y 0.9800
C03H H2GA 0.9800
C03H H3GA 0.9800
C03I H8BA 0.9800
C03I H4GA 0.9800
C03I H5GA 0.9800
C03J H9BA 0.9800
C03J H6GA 0.9800
C03J H7GA 0.9800
C03K H1DA 0.9800
C03K H8GA 0.9800
C03K H9GA 0.9800
C03L H4AA 0.9800
C03L H0HA 0.9800
C03L H1HA 0.9800
C03M H5AA 0.9800
C03M H2HA 0.9800
C03M H3HA 0.9800
C03N H6AA 0.9800
C03N H4HA 0.9800
C03N H5HA 0.9800
C03O H7AA 0.9800
C03O H6HA 0.9800
C03O H7HA 0.9800
C03P H8AA 0.9800
C03P H8HA 0.9800
C03P H9HA 0.9800
C03Q H03Z 0.9800
C03Q H0IA 0.9800
C03Q H1IA 0.9800
C03R H0CA 0.9800
C03R H2IA 0.9800
C03R H3IA 0.9800
C03S H2DA 0.9800
C03S H4IA 0.9800
C03S H5IA 0.9800
C03T H3DA 0.9800
C03T H6IA 0.9800
C03T H7IA 0.9800
C03U H4DA 0.9800
C03U H8IA 0.9800
C03U H9IA 0.9800
C03V H5DA 0.9800
C03V H0JA 0.9800
C03V H1JA 0.9800
C03W H6DA 0.9800
C03W H2JA 0.9800
C03W H3JA 0.9800
